data_2000838
loop_
_publ_author_name
'Parmar, V. S.'
'Vardhan, A.'
'Sharma, R. K.'
'Alcock, N. W.'
'Errington, W.'

_publ_section_title
;
 Structure of prudomestin
;
_journal_issue 6
_journal_name_full 'Acta Crystallographica Section C'
_journal_page_first 1090
_journal_page_last 1092
_journal_paper_doi 10.1107/S0108270191013823
_journal_volume 48
_journal_year 1992
_chemical_formula_sum 'C17 H14 O7'
_chemical_formula_weight 330.3
_space_group_IT_number 2
_space_group_name_Hall '-P 1'
_space_group_name_H-M_alt 'P -1'
_symmetry_cell_setting triclinic
_symmetry_space_group_name_Hall '-P 1'
_symmetry_space_group_name_H-M 'P -1'
_cell_angle_alpha 101.92(9)
_cell_angle_beta 103.38(6)
_cell_angle_gamma 97.44(6)
_cell_formula_units_Z 2
_cell_length_a 6.579(5)
_cell_length_b 8.441(7)
_cell_length_c 13.893(14)
_cell_volume 721.5(12)
_diffrn_radiation_type Mo
_diffrn_radiation_wavelength 0.71069
_exptl_absorpt_coefficient_mu 0.12
_exptl_crystal_density_diffrn 1.52
_exptl_crystal_F_000 344
_cod_data_source_file li0106.cif
_cod_data_source_block li0106a
_cod_original_cell_volume 721
_cod_database_code 2000838

loop_
_space_group_symop_id
_space_group_symop_operation_xyz
1 x,y,z
2 -x,-y,-z

loop_
_atom_site_label
_atom_site_fract_x
_atom_site_fract_y
_atom_site_fract_z
_atom_site_U_iso_or_equiv
O(1) .1557(6) .5065(4) .7652(3) .0250(10)
O(2) .1036(7) .0662(4) .7152(3) .038(2)
O(3) -.1638(6) .1203(5) .8315(3) .035(2)
O(4) -.3622(6) .3228(5) .9288(3) .035(2)
O(5) -.1950(6) .8782(4) .9320(3) .030(2)
O(6) .0880(6) .8180(4) .8176(3) .0260(10)
O(7) .8372(6) .3910(5) .5315(3) .035(2)
C(1) .0116(8) .5324(6) .8202(4) .019(2)
C(2) .1927(9) .3502(6) .7311(4) .024(2)
C(3) .0785(9) .2230(7) .7524(5) .027(2)
C(4) -.0689(9) .2425(7) .8114(5) .025(2)
C(5) -.1002(9) .4062(6) .8450(4) .021(2)
C(6) -.2470(8) .4435(6) .9040(4) .022(2)
C(7) -.2740(9) .6027(7) .9328(4) .025(2)
C(8) -.1594(8) .7246(6) .9035(4) .022(2)
C(9) -.0152(8) .6931(6) .8488(4) .023(2)
C(10) .3559(8) .3545(6) .6774(4) .021(2)
C(11) .4597(9) .5042(7) .6684(5) .026(2)
C(12) .6163(9) .5111(7) .6214(5) .028(2)
C(13) .6799(9) .3686(7) .5773(4) .026(2)
C(14) .5801(9) .2215(7) .5856(5) .029(2)
C(15) .4214(10) .2128(7) .6345(5) .032(2)
C(16) .3109(9) .8691(7) .8696(5) .036(3)
C(17) .8790(11) .2485(8) .4696(5) .044(3)
H(16a) .3652 .9502 .8380 ?
H(16b) .3239 .9192 .9399 ?
H(16C) .3905 .7815 .8654 ?
H(17A) .9892 .2916 .4421 ?
H(17B) .9288 .1721 .5079 ?
H(17C) .7562 .1928 .4148 ?
H(7) -.3822 .6162 .9706 ?
H(11) .4271 .5900 .7000 ?
H(12) .6995 .6158 .6178 ?
H(14) .6037 .1300 .5668 ?
H(15) .3414 .1129 .6386 ?
H(21) .0349 .0042 .7423 ?
H(41) -.3549 .2571 .8928 ?
H(51) -.1223 .9509 .9015 ?

loop_
_geom_bond_atom_site_label_1
_geom_bond_atom_site_label_2
_geom_bond_distance
O(1) C(1) 1.361(8)
O(4) C(6) 1.340(7)
O(3) C(4) 1.251(8)
O(6) C(9) 1.379(7)
O(7) C(13) 1.347(8)
C(1) C(5) 1.364(8)
C(2) C(3) 1.353(9)
C(3) C(4) 1.412(10)
C(5) C(6) 1.429(9)
C(7) C(8) 1.380(9)
C(10) C(11) 1.399(8)
C(11) C(12) 1.343(10)
C(13) C(14) 1.367(9)
O(2) C(3) 1.364(7)
O(1) C(2) 1.379(7)
O(5) C(8) 1.343(7)
O(6) C(16) 1.440(6)
O(7) C(17) 1.425(8)
C(1) C(9) 1.379(8)
C(2) C(10) 1.443(9)
C(4) C(5) 1.421(8)
C(6) C(7) 1.368(8)
C(8) C(9) 1.366(9)
C(10) C(15) 1.389(8)
C(12) C(13) 1.395(9)
C(14) C(15) 1.373(10)
